data_2210392
loop_
_publ_author_name
'Masahiro Yodoshi'
'Mamiko Odoko'
'Nobuo Okabe'

_publ_section_title
;Aqua(di-2-pyridylamine-\k^2^<i>N</i>^2^,<i>N</i>^2'^)(<small>D</small>-gluconato-\k^2^<i>O</i>,<i>O</i>')copper(II)
 trihydrate
;
_journal_coeditor_code TK2064
_journal_issue 9
_journal_name_full 'Acta Crystallographica Section E'
_journal_page_first m2021
_journal_page_last m2023
_journal_paper_doi 10.1107/S1600536806029102
_journal_volume 62
_journal_year 2006
_chemical_formula_iupac '[Cu (C6 H10 O7) (C10 H9 N3) (H2 O)], 3H2 O'
_chemical_formula_moiety 'C16 H21 Cu N3 O8, 3H2 O'
_chemical_formula_sum 'C16 H27 Cu N3 O11'
_chemical_formula_weight 500.96
_chemical_name_systematic
;
Aqua(di-2-pyridylamine-\k^2^N^2^,N^2'^)(D-gluconato-\k^2^O,O')copper(II)
trihydrate
;
_space_group_IT_number 4
_symmetry_cell_setting monoclinic
_symmetry_space_group_name_Hall 'P 2yb'
_symmetry_space_group_name_H-M 'P 1 21 1'
_cell_angle_alpha 90
_cell_angle_beta 97.34(4)
_cell_angle_gamma 90
_cell_formula_units_Z 2
_cell_length_a 13.020(10)
_cell_length_b 5.447(5)
_cell_length_c 14.520(10)
_cell_measurement_reflns_used 7711
_cell_measurement_temperature 123.0
_cell_measurement_theta_max 27.5
_cell_measurement_theta_min 3.1
_cell_volume 1021.3(14)
_computing_cell_refinement RAPID-AUTO
_computing_data_collection 'RAPID-AUTO (Rigaku, 1998)'
_computing_data_reduction
; CrystalStructure (Rigaku/MSC, 2005) and
CRYSTALS (Betteridge <i>et al.</i>,  2003)
;
_computing_molecular_graphics
;
ORTEPII (Johnson, 1976), ORTEP-3 for Windows (Farrugia, 1997)
and
ORTEX (McArdle, 1995)
;
_computing_publication_material CrystalStructure
_computing_structure_refinement 'SHELXL97 (Sheldrick, 1997)'
_computing_structure_solution 'SHELXLS97 (Sheldrick, 1997)'
_diffrn_detector_area_resol_mean 10.00
_diffrn_measured_fraction_theta_full 0.9961
_diffrn_measured_fraction_theta_max 0.9961
_diffrn_measurement_device_type 'Rigaku R-AXIS RAPID'
_diffrn_measurement_method \w
_diffrn_radiation_type 'Mo K\a'
_diffrn_radiation_wavelength 0.7107
_diffrn_reflns_av_R_equivalents 0.074
_diffrn_reflns_limit_h_max 16
_diffrn_reflns_limit_h_min -16
_diffrn_reflns_limit_k_max 6
_diffrn_reflns_limit_k_min -7
_diffrn_reflns_limit_l_max 18
_diffrn_reflns_limit_l_min -18
_diffrn_reflns_number 10058
_diffrn_reflns_theta_full 27.5
_diffrn_reflns_theta_max 27.5
_diffrn_standards_interval_count 0
_diffrn_standards_number 0
_exptl_absorpt_coefficient_mu 1.135
_exptl_absorpt_correction_T_max 0.989
_exptl_absorpt_correction_T_min 0.576
_exptl_absorpt_correction_type multi-scan
_exptl_absorpt_process_details '(ABSCOR; Higashi, 1995)'
_exptl_crystal_colour light-blue
_exptl_crystal_density_diffrn 1.629
_exptl_crystal_density_method 'not measured'
_exptl_crystal_description needle
_exptl_crystal_F_000 522.00
_exptl_crystal_size_max 0.40
_exptl_crystal_size_mid 0.05
_exptl_crystal_size_min 0.01
_refine_diff_density_max 0.58
_refine_diff_density_min -0.55
_refine_ls_abs_structure_details 'Flack (1983), 1792 Friedel pairs'
_refine_ls_abs_structure_Flack -0.05(2)
_refine_ls_extinction_method none
_refine_ls_goodness_of_fit_ref 0.853
_refine_ls_hydrogen_treatment constr
_refine_ls_number_parameters 294
_refine_ls_number_reflns 4365
_refine_ls_R_factor_gt 0.045
_refine_ls_shift/su_max 0.000
_refine_ls_structure_factor_coef Fsqd
_refine_ls_weighting_details 'w = 1/[\s^2^(Fo^2^)+(0.0255P)^2^] where P=(Fo^2^+2Fc^2^)/3'
_refine_ls_weighting_scheme calc
_refine_ls_wR_factor_ref 0.086
_reflns_number_gt 2251
_reflns_number_total 4365
_reflns_threshold_expression F^2^>2\s(F^2^)
_cod_data_source_file tk2064.cif
_cod_data_source_block I
_cod_original_sg_symbol_H-M 'P 21'
_cod_original_formula_sum 'C16 H27 Cu N3 O11 '
_cod_database_code 2210392

loop_
_symmetry_equiv_pos_site_id
_symmetry_equiv_pos_as_xyz
1 +X,+Y,+Z
2 -X,1/2+Y,-Z

loop_
_atom_site_type_symbol
_atom_site_label
_atom_site_fract_x
_atom_site_fract_y
_atom_site_fract_z
_atom_site_U_iso_or_equiv
_atom_site_adp_type
_atom_site_calc_flag
_atom_site_refinement_flags
_atom_site_occupancy
Cu Cu1 0.31756(4) 0.30390(10) 0.17393(4) 0.01970(10) Uani d . 1.00
O O1 0.2609(2) 0.2807(7) 0.0422(2) 0.0187(7) Uani d . 1.00
O O2 0.1282(3) 0.3962(5) -0.0599(2) 0.0240(8) Uani d . 1.00
O O3 0.2056(3) 0.5331(5) 0.1812(2) 0.0181(8) Uani d . 1.00
O O4 0.0451(3) 0.1520(6) 0.1178(3) 0.0240(10) Uani d . 1.00
O O5 0.0572(3) 0.4507(6) 0.2819(2) 0.0258(8) Uani d . 1.00
O O6 -0.1970(3) 0.4455(6) 0.1403(3) 0.0390(10) Uani d . 1.00
O O7 -0.2335(3) 0.2558(7) 0.3209(3) 0.0390(10) Uani d . 1.00
O O8 0.2150(3) 0.0107(6) 0.2371(3) 0.0218(8) Uani d . 1.00
O O9 0.2130(3) 0.0962(7) 0.4333(3) 0.0440(10) Uani d . 1.00
O O10 0.0481(3) 0.7810(10) 0.4213(3) 0.0610(10) Uani d . 1.00
O O11 0.1467(3) 0.4501(7) 0.5432(3) 0.0570(10) Uani d . 1.00
N N1 0.4035(3) 0.4375(6) 0.2882(3) 0.0220(10) Uani d . 1.00
N N2 0.5603(3) 0.2612(7) 0.2506(3) 0.0200(10) Uani d . 1.00
N N3 0.4264(3) 0.0603(7) 0.1549(3) 0.0220(10) Uani d . 1.00
C C1 0.3572(4) 0.5875(8) 0.3453(3) 0.0250(10) Uani d . 1.00
C C2 0.4124(4) 0.7332(8) 0.4113(3) 0.0290(10) Uani d . 1.00
C C3 0.5190(4) 0.7229(9) 0.4214(4) 0.0340(10) Uani d . 1.00
C C4 0.5679(4) 0.5686(9) 0.3678(3) 0.0280(10) Uani d . 1.00
C C5 0.5084(4) 0.4211(8) 0.3019(4) 0.0230(10) Uani d . 1.00
C C6 0.5255(4) 0.0780(8) 0.1893(3) 0.0200(10) Uani d . 1.00
C C7 0.5999(4) -0.0926(9) 0.1658(4) 0.0240(10) Uani d . 1.00
C C8 0.5697(4) -0.2822(8) 0.1074(3) 0.0210(10) Uani d . 1.00
C C9 0.4647(4) -0.3052(8) 0.0730(3) 0.0200(10) Uani d . 1.00
C C10 0.3969(4) -0.1298(7) 0.0969(3) 0.0200(10) Uani d . 1.00
C C11 0.1762(4) 0.3958(8) 0.0211(4) 0.0210(10) Uani d . 1.00
C C12 0.1335(4) 0.5323(8) 0.0994(3) 0.0180(10) Uani d . 1.00
C C13 0.0293(4) 0.4140(9) 0.1134(4) 0.0190(10) Uani d . 1.00
C C14 -0.0147(4) 0.5021(9) 0.2006(3) 0.0220(10) Uani d . 1.00
C C15 -0.1174(3) 0.3783(9) 0.2138(3) 0.0270(10) Uani d . 1.00
C C16 -0.1492(4) 0.4180(10) 0.3059(4) 0.0380(10) Uani d . 1.00
H H1 0.2852 0.5916 0.3396 0.029 Uiso c R 1.00
H H2 0.3785 0.8368 0.4484 0.035 Uiso c R 1.00
H H3 0.5576 0.8220 0.4651 0.040 Uiso c R 1.00
H H4 0.6399 0.5607 0.3746 0.034 Uiso c R 1.00
H H5 0.6264 0.2792 0.2583 0.025 Uiso c R 1.00
H H6 0.6691 -0.0754 0.1901 0.029 Uiso c R 1.00
H H7 0.6180 -0.3943 0.0907 0.025 Uiso c R 1.00
H H8 0.4412 -0.4361 0.0348 0.024 Uiso c R 1.00
H H9 0.3276 -0.1419 0.0723 0.024 Uiso c R 1.00
H H10 0.1204 0.7028 0.0799 0.021 Uiso c R 1.00
H H11 -0.0211 0.4514 0.0592 0.023 Uiso c R 1.00
H H12 -0.0257 0.6800 0.1961 0.026 Uiso c R 1.00
H H13 -0.1065 0.2013 0.2080 0.033 Uiso c R 1.00
H H14 -0.0908 0.3881 0.3530 0.046 Uiso c R 1.00
H H15 -0.1708 0.5870 0.3113 0.046 Uiso c R 1.00
H H16 -0.0102 0.0819 0.1024 0.036 Uiso c R 1.00
H H17 0.1164 0.4518 0.2682 0.039 Uiso c R 1.00
H H18 -0.1866 0.5857 0.1231 0.058 Uiso c R 1.00
H H19 -0.2105 0.1354 0.3505 0.059 Uiso c R 1.00
H H20 0.2232 -0.1420 0.2179 0.033 Uiso c R 1.00
H H21 0.1555 0.0714 0.2035 0.033 Uiso c R 1.00
H H22 0.1909 0.2142 0.4699 0.065 Uiso c R 1.00
H H23 0.2137 0.0677 0.3679 0.065 Uiso c R 1.00
H H24 0.0508 0.6705 0.3665 0.092 Uiso c R 1.00
H H25 0.1031 0.8861 0.4253 0.092 Uiso c R 1.00
H H26 0.0808 0.3954 0.5553 0.086 Uiso c R 1.00
H H27 0.1120 0.5620 0.5022 0.086 Uiso c R 1.00

loop_
_atom_site_aniso_label
_atom_site_aniso_U_11
_atom_site_aniso_U_22
_atom_site_aniso_U_33
_atom_site_aniso_U_12
_atom_site_aniso_U_13
_atom_site_aniso_U_23
Cu1 0.0128(3) 0.0194(3) 0.0253(3) 0.0012(3) -0.0032(2) -0.0011(4)
O1 0.012(2) 0.020(2) 0.023(2) 0.007(2) -0.0010(10) -0.006(2)
O2 0.023(2) 0.024(2) 0.024(2) 0.0050(10) -0.005(2) -0.0030(10)
O3 0.010(2) 0.021(2) 0.023(2) -0.0010(10) -0.001(2) 0.000(2)
O4 0.021(2) 0.012(2) 0.036(3) -0.002(2) -0.008(2) -0.004(2)
O5 0.013(2) 0.037(2) 0.027(2) -0.001(2) 0.001(2) 0.001(2)
O6 0.020(2) 0.042(2) 0.052(3) -0.001(2) -0.009(2) 0.015(2)
O7 0.017(2) 0.060(3) 0.039(2) -0.010(2) -0.005(2) 0.022(2)
O8 0.014(2) 0.017(2) 0.033(2) 0.001(2) -0.001(2) -0.003(2)
O9 0.041(3) 0.048(2) 0.041(2) 0.002(2) 0.001(2) -0.003(2)
O10 0.051(3) 0.085(3) 0.049(3) -0.018(3) 0.005(2) -0.025(3)
O11 0.048(3) 0.064(3) 0.056(3) -0.001(2) -0.008(2) 0.010(2)
N1 0.020(2) 0.019(2) 0.024(3) 0.003(2) -0.001(2) -0.002(2)
N2 0.008(2) 0.024(3) 0.028(2) -0.001(2) -0.003(2) -0.001(2)
N3 0.012(2) 0.022(2) 0.032(3) 0.000(2) 0.001(2) 0.005(2)
C1 0.022(3) 0.023(3) 0.027(3) 0.003(2) -0.006(2) 0.000(2)
C2 0.028(3) 0.028(3) 0.028(3) 0.007(2) -0.007(2) -0.006(2)
C3 0.039(4) 0.032(3) 0.027(3) -0.003(2) -0.005(3) -0.010(2)
C4 0.022(3) 0.036(3) 0.025(3) -0.004(2) -0.007(2) 0.001(3)
C5 0.020(3) 0.022(3) 0.025(3) -0.006(2) -0.002(2) -0.001(2)
C6 0.017(3) 0.015(2) 0.028(3) 0.000(2) 0.001(2) 0.006(2)
C7 0.012(3) 0.033(3) 0.027(3) 0.004(2) -0.003(2) 0.010(3)
C8 0.017(3) 0.019(2) 0.028(3) 0.003(2) 0.006(2) 0.003(2)
C9 0.023(3) 0.019(2) 0.019(3) -0.004(2) 0.003(2) 0.005(2)
C10 0.016(3) 0.020(3) 0.023(3) -0.002(2) 0.001(2) 0.005(2)
C11 0.018(3) 0.017(2) 0.029(3) -0.003(2) 0.004(3) 0.003(2)
C12 0.021(3) 0.008(2) 0.023(3) 0.002(2) -0.002(2) 0.001(2)
C13 0.014(3) 0.015(2) 0.027(3) 0.003(2) -0.003(3) -0.001(2)
C14 0.014(3) 0.024(3) 0.026(3) -0.002(2) -0.004(2) 0.003(2)
C15 0.008(3) 0.036(3) 0.036(3) 0.002(2) -0.004(2) 0.006(2)
C16 0.021(3) 0.050(3) 0.041(4) -0.013(3) -0.006(3) 0.010(3)

loop_
_atom_type_symbol
_atom_type_description
_atom_type_scat_dispersion_real
_atom_type_scat_dispersion_imag
_atom_type_scat_source
C C 0.003 0.002
;
International Tables for Crystallography
(1992, Vol. C, Tables 4.2.6.8 and 6.1.1.4)
;
N N 0.006 0.003
;
International Tables for Crystallography
(1992, Vol. C, Tables 4.2.6.8 and 6.1.1.4)
;
Cu Cu 0.320 1.265
;
International Tables for Crystallography
(1992, Vol. C, Tables 4.2.6.8 and 6.1.1.4)
;
H H 0.000 0.000
;
International Tables for Crystallography
(1992, Vol. C, Table 6.1.1.4)
;
O O 0.011 0.006
;
International Tables for Crystallography
(1992, Vol. C, Tables 4.2.6.8 and 6.1.1.4)
;

loop_
_geom_angle_atom_site_label_1
_geom_angle_atom_site_label_2
_geom_angle_atom_site_label_3
_geom_angle
_geom_angle_publ_flag
O1 Cu1 O3 84.50(10) yes
O1 Cu1 O8 100.10(10) ?
O1 Cu1 N1 157.7(2) ?
O1 Cu1 N3 90.40(10) ?
O3 Cu1 O8 87.00(10) ?
O3 Cu1 N1 93.70(10) ?
O3 Cu1 N3 174.80(10) ?
O8 Cu1 N1 102.00(10) ?
O8 Cu1 N3 92.90(10) ?
N1 Cu1 N3 91.4(2) yes
C11 O1 Cu1 114.1(3) ?
C12 O3 Cu1 112.1(3) ?
C13 O4 H16 109.4706 ?
C14 O5 H17 109.4708 ?
C15 O6 H18 109.4720 ?
C16 O7 H19 109.4672 ?
H20 O8 Cu1 114.7330 ?
H20 O8 H21 107.2020 ?
H21 O8 Cu1 91.7466 ?
H22 O9 H23 137.4809 ?
H24 O10 H25 108.6787 ?
H26 O11 H27 86.9886 ?
C1 N1 Cu1 118.4(3) ?
C1 N1 C5 117.8(4) ?
C5 N1 Cu1 122.6(3) ?
C5 N2 C6 131.8(4) ?
C5 N2 H5 114.1157 ?
C6 N2 H5 114.1174 ?
C6 N3 Cu1 125.2(3) ?
C6 N3 C10 118.2(4) ?
C10 N3 Cu1 116.5(3) ?
C2 C1 N1 122.6(5) ?
C2 C1 H1 118.7117 ?
H1 C1 N1 118.7003 ?
C3 C2 C1 118.8(5) ?
C3 C2 H2 120.6150 ?
H2 C2 C1 120.6134 ?
C4 C3 C2 120.2(5) ?
C4 C3 H3 119.8925 ?
H3 C3 C2 119.8751 ?
C5 C4 C3 119.1(5) ?
C5 C4 H4 120.4492 ?
H4 C4 C3 120.4348 ?
C7 C6 N2 117.1(4) ?
C7 C6 N3 121.6(4) ?
C8 C7 C6 119.8(4) ?
C8 C7 H6 120.0782 ?
H6 C7 C6 120.0856 ?
C9 C8 C7 118.7(4) ?
C9 C8 H7 120.6486 ?
H7 C8 C7 120.6357 ?
C10 C9 C8 118.4(4) ?
C10 C9 H8 120.7934 ?
H8 C9 C8 120.7838 ?
H9 C10 N3 118.3881 ?
H9 C10 C9 118.3995 ?
C12 C11 O1 116.7(4) ?
C12 C11 O2 120.8(4) ?
C13 C12 O3 113.1(4) ?
C13 C12 C11 107.8(4) ?
C13 C12 H10 108.1967 ?
H10 C12 O3 108.1899 ?
H10 C12 C11 108.1980 ?
C14 C13 C12 114.0(4) ?
C14 C13 O4 109.9(4) ?
C14 C13 H11 108.5173 ?
H11 C13 C12 108.5054 ?
H11 C13 O4 108.5133 ?
C15 C14 C13 113.0(4) ?
C15 C14 O5 107.4(4) ?
C15 C14 H12 108.7439 ?
H12 C14 C13 108.7483 ?
H12 C14 O5 108.7468 ?
C16 C15 C14 113.8(4) ?
C16 C15 O6 112.3(4) ?
C16 C15 H13 106.5353 ?
H13 C15 C14 106.5292 ?
H13 C15 O6 106.5240 ?
H14 C16 C15 109.4594 ?
H14 C16 H15 108.0508 ?
H14 C16 O7 109.4700 ?
H15 C16 C15 109.4633 ?
H15 C16 O7 109.4644 ?

loop_
_geom_bond_atom_site_label_1
_geom_bond_atom_site_label_2
_geom_bond_distance
_geom_bond_publ_flag
Cu1 O1 1.965(3) yes
Cu1 O3 1.932(3) yes
Cu1 O8 2.342(3) yes
Cu1 N1 2.015(4) yes
Cu1 N3 1.985(4) yes
O1 C11 1.271(6) yes
O2 C11 1.259(6) yes
O3 C12 1.417(5) yes
O4 C13 1.442(6) ?
O4 H16 0.8200 ?
O5 C14 1.437(6) ?
O5 H17 0.8200 ?
O6 C15 1.437(6) ?
O6 H18 0.8200 ?
O7 C16 1.447(7) ?
O7 H19 0.8199 ?
O8 H20 0.8884 ?
O8 H21 0.9224 ?
O9 H22 0.9041 ?
O9 H23 0.9637 ?
O10 H24 1.0013 ?
O10 H25 0.9129 ?
O11 H26 0.9455 ?
O11 H27 0.9280 ?
N1 C1 1.360(6) ?
N1 C5 1.357(6) ?
N2 C5 1.377(6) ?
N2 C6 1.374(6) ?
N2 H5 0.8601 ?
N3 C6 1.327(6) ?
N3 C10 1.358(6) ?
C1 C2 1.375(7) ?
C1 H1 0.9301 ?
C2 C3 1.377(8) ?
C2 H2 0.9300 ?
C3 C4 1.359(7) ?
C3 H3 0.9300 ?
C4 C5 1.404(7) ?
C4 H4 0.9300 ?
C6 C7 1.415(7) ?
C7 C8 1.362(7) ?
C7 H6 0.9300 ?
C8 C9 1.401(7) ?
C8 H7 0.9300 ?
C9 C10 1.375(7) ?
C9 H8 0.9300 ?
C10 H9 0.9300 ?
C11 C12 1.522(7) ?
C12 C13 1.538(7) ?
C12 H10 0.9800 ?
C13 C14 1.531(8) ?
C13 H11 0.9800 ?
C14 C15 1.531(7) ?
C14 H12 0.9800 ?
C15 C16 1.464(8) ?
C15 H13 0.9800 ?
C16 H14 0.9699 ?
C16 H15 0.9700 ?

loop_
_geom_contact_atom_site_label_1
_geom_contact_atom_site_label_2
_geom_contact_distance
_geom_contact_site_symmetry_2
Cu1 N2 3.221(4) .
Cu1 C1 2.919(5) .
Cu1 C5 2.975(5) .
Cu1 C6 2.956(5) .
Cu1 C9 3.326(5) 56501
Cu1 C10 2.862(4) .
Cu1 C10 3.482(4) 56501
Cu1 C11 2.742(5) .
Cu1 C12 2.792(5) .
Cu1 H1 2.9459 .
Cu1 H8 3.0842 56501
Cu1 H9 2.8530 .
Cu1 H9 3.3697 56501
Cu1 H10 3.5037 .
Cu1 H17 3.2086 .
Cu1 H20 2.8312 .
Cu1 H20 3.3502 56501
Cu1 H21 2.5433 .
Cu1 H23 3.5200 .
O1 O2 2.219(4) .
O1 O3 2.619(5) .
O1 O4 3.221(5) .
O1 O6 3.238(5) 54502
O1 O8 3.311(5) .
O1 N3 2.803(5) .
O1 C8 3.304(6) 65502
O1 C9 3.466(6) 56501
O1 C10 2.899(5) .
O1 C12 2.382(6) .
O1 C13 3.389(6) .
O1 H7 2.8090 65502
O1 H8 2.8222 56501
O1 H9 2.4792 .
O1 H9 3.2766 56501
O1 H10 3.0307 .
O1 H18 2.6885 54502
O1 H20 3.5179 .
O1 H21 3.0808 .
O2 O3 3.596(5) .
O2 O4 3.210(5) .
O2 O4 2.693(5) 55502
O2 O6 2.908(5) 54502
O2 O6 3.374(5) 55502
O2 C12 2.422(6) .
O2 C13 2.971(7) .
O2 C13 3.361(6) 54502
O2 C13 3.515(6) 55502
O2 C14 3.193(6) 54502
O2 C15 3.591(6) 54502
O2 C15 3.440(6) 55502
O2 H6 3.4404 65502
O2 H10 2.6399 .
O2 H10 3.3802 54502
O2 H11 2.7771 .
O2 H11 2.7960 54502
O2 H11 3.3302 55502
O2 H12 2.5314 54502
O2 H13 2.7036 55502
O2 H16 3.5798 .
O2 H16 1.8765 55502
O2 H18 2.1117 54502
O3 O4 3.005(5) .
O3 O5 2.606(5) .
O3 O8 2.957(4) .
O3 O8 2.723(4) 56501
O3 N1 2.880(5) .
O3 C1 2.908(6) .
O3 C10 3.442(6) 56501
O3 C11 2.426(6) .
O3 C13 2.466(6) .
O3 C14 2.922(6) .
O3 H1 2.4190 .
O3 H9 2.9659 56501
O3 H10 1.9583 .
O3 H11 3.2730 .
O3 H12 3.1487 .
O3 H17 1.8746 .
O3 H20 1.8534 56501
O3 H21 2.6283 .
O3 H21 3.0298 56501
O4 O2 2.693(5) 54502
O4 O5 2.873(5) .
O4 O6 3.586(5) .
O4 O8 2.740(5) .
O4 C11 2.694(6) .
O4 C11 3.582(6) 54502
O4 C12 3.587(5) 54501
O4 C12 2.401(5) .
O4 C14 2.435(6) .
O4 C15 2.949(6) .
O4 H10 2.7179 54501
O4 H10 3.2255 .
O4 H10 3.3725 54502
O4 H11 1.9844 .
O4 H11 2.7726 54502
O4 H12 3.0036 54501
O4 H12 3.2681 .
O4 H13 2.5189 .
O4 H17 2.7900 .
O4 H20 3.0319 .
O4 H21 1.8304 .
O5 O8 3.275(5) .
O5 O9 3.397(5) .
O5 O10 2.722(6) .
O5 C12 2.979(6) .
O5 C13 2.435(7) .
O5 C15 2.392(5) .
O5 C16 2.758(7) .
O5 H1 3.0758 .
O5 H10 3.4332 .
O5 H11 3.2644 .
O5 H12 1.9824 .
O5 H13 2.6374 .
O5 H14 2.3242 .
O5 H15 3.1409 .
O5 H16 3.3183 .
O5 H20 3.3113 56501
O5 H21 2.7520 .
O5 H22 3.3059 .
O5 H23 3.0679 .
O5 H24 1.7255 .
O5 H25 3.1623 .
O5 H27 3.2448 .
O6 O1 3.238(5) 55502
O6 O2 3.374(5) 54502
O6 O2 2.908(5) 55502
O6 O7 2.913(6) .
O6 C8 3.358(6) 46501
O6 C11 3.427(6) 55502
O6 C13 3.025(7) .
O6 C14 2.442(6) .
O6 C16 2.410(6) .
O6 H5 3.1697 45501
O6 H6 3.4545 45501
O6 H6 3.2697 46501
O6 H7 2.5763 46501
O6 H9 3.3629 55502
O6 H11 2.7057 .
O6 H12 2.6072 .
O6 H13 1.9559 .
O6 H14 3.2343 .
O6 H15 2.5808 .
O6 H16 3.2370 .
O6 H19 3.5122 .
O7 O11 2.716(5) 54602
O7 N2 2.747(5) 45501
O7 C4 3.239(6) 45501
O7 C5 3.454(6) 45501
O7 C6 3.590(6) 45501
O7 C7 3.483(6) 45501
O7 C15 2.397(6) .
O7 H4 2.5316 45501
O7 H5 1.9339 45501
O7 H6 2.8021 45501
O7 H13 2.4903 .
O7 H14 1.9922 .
O7 H15 1.9922 .
O7 H18 3.5073 .
O7 H26 3.1821 54602
O7 H27 3.0297 54602
O8 O3 2.723(4) 54501
O8 O9 2.890(5) .
O8 N1 3.392(5) .
O8 N3 3.147(6) .
O8 C1 3.235(6) 54501
O8 C10 3.401(6) .
O8 C12 3.372(5) 54501
O8 C12 3.557(5) .
O8 C13 3.576(6) .
O8 H1 2.8130 54501
O8 H1 3.5650 .
O8 H9 3.0759 .
O8 H10 2.9708 54501
O8 H12 3.5969 54501
O8 H16 3.3322 .
O8 H17 3.3565 54501
O8 H17 2.7878 .
O8 H23 1.9267 .
O8 H24 3.5438 54501
O8 H25 3.3268 54501
O9 O10 2.737(6) 54501
O9 O11 2.713(6) .
O9 C1 3.595(6) .
O9 C2 3.310(6) 54501
O9 H1 3.2580 54501
O9 H1 3.2161 .
O9 H2 2.5615 54501
O9 H3 3.3874 64602
O9 H4 3.1807 64602
O9 H17 3.2114 .
O9 H20 3.4046 .
O9 H21 3.3285 .
O9 H24 3.2014 54501
O9 H25 1.8241 54501
O9 H26 3.0879 .
O9 H27 3.3957 54501
O9 H27 3.0828 .
O10 O9 2.737(6) 56501
O10 O11 2.729(6) .
O10 O11 2.807(6) 55602
O10 C14 3.546(6) .
O10 C16 3.495(7) .
O10 H1 3.5959 .
O10 H12 3.3336 .
O10 H14 2.8928 .
O10 H14 3.3050 55602
O10 H15 3.2588 .
O10 H17 3.0740 .
O10 H22 3.0310 56501
O10 H23 2.8483 56501
O10 H26 2.8579 .
O10 H26 1.8613 55602
O10 H27 1.8015 .
O10 H27 2.9174 55602
O11 O7 2.716(5) 55602
O11 O10 2.807(6) 54602
O11 C16 3.358(7) 55602
O11 H4 3.5765 64602
O11 H14 3.5284 54602
O11 H14 2.9618 55602
O11 H15 2.8813 54602
O11 H19 1.9401 55602
O11 H22 1.8087 .
O11 H23 3.4850 .
O11 H24 2.9599 .
O11 H24 3.3927 54602
O11 H25 3.5273 54501
O11 H25 2.9401 .
O11 H25 3.3591 54602
N1 N2 2.380(6) .
N1 N3 2.864(5) .
N1 C2 2.399(6) .
N1 C3 2.771(6) .
N1 C4 2.407(6) .
N1 C6 3.000(6) .
N1 H1 1.9822 .
N1 H2 3.2323 .
N1 H4 3.2408 .
N1 H5 3.1095 .
N1 H20 3.3443 56501
N1 H23 3.4976 .
N2 O7 2.747(5) 65501
N2 N3 2.355(5) .
N2 C4 2.380(6) .
N2 C7 2.379(6) .
N2 C8 3.255(6) 56501
N2 C9 3.600(6) 56501
N2 C10 3.581(6) .
N2 H4 2.5500 .
N2 H6 2.5413 .
N2 H7 3.1508 56501
N2 H19 3.2205 65501
N3 C5 2.996(6) .
N3 C7 2.393(6) .
N3 C8 2.787(6) .
N3 C9 2.404(6) .
N3 H5 3.0758 .
N3 H6 3.2217 .
N3 H7 3.5474 65502
N3 H8 3.2368 .
N3 H8 3.2695 56501
N3 H8 3.4306 65502
N3 H9 1.9776 .
N3 H20 3.1085 .
C1 O8 3.235(6) 56501
C1 C3 2.368(7) .
C1 C4 2.723(8) .
C1 C5 2.327(7) .
C1 H2 2.0143 .
C1 H3 3.2102 .
C1 H3 3.1804 64602
C1 H17 3.2744 .
C1 H20 2.7946 56501
C1 H23 3.4299 .
C1 H23 3.2546 56501
C2 O9 3.310(6) 56501
C2 C4 2.372(8) .
C2 C5 2.736(7) .
C2 H1 1.9959 .
C2 H3 2.0091 .
C2 H3 2.8651 64602
C2 H4 3.2147 .
C2 H20 3.5564 56501
C2 H23 3.1610 56501
C3 C5 2.382(7) .
C3 H1 3.2035 .
C3 H2 2.0163 .
C3 H2 3.0213 64602
C3 H3 2.9826 64602
C3 H4 1.9981 .
C4 O7 3.239(6) 65501
C4 C7 3.534(7) 56501
C4 H2 3.2132 .
C4 H2 2.9542 64602
C4 H3 1.9929 .
C4 H3 3.3727 64602
C4 H5 2.4285 .
C4 H15 3.5997 65501
C5 O7 3.454(6) 65501
C5 C6 2.511(7) .
C5 C7 3.597(7) 56501
C5 C8 3.435(7) 56501
C5 H1 3.1643 .
C5 H3 3.2267 .
C5 H4 2.0396 .
C5 H5 1.8984 .
C6 O7 3.590(6) 65501
C6 C8 2.403(7) .
C6 C9 2.739(6) .
C6 C10 2.304(6) .
C6 H5 1.8956 .
C6 H6 2.0458 .
C6 H7 3.2495 .
C6 H7 3.4933 56501
C6 H8 3.5519 56501
C6 H8 3.3383 65502
C6 H9 3.1376 .
C7 O7 3.483(6) 65501
C7 C4 3.534(7) 54501
C7 C5 3.597(7) 54501
C7 C9 2.377(7) .
C7 C10 2.710(7) .
C7 H4 3.5535 54501
C7 H5 2.4310 .
C7 H7 2.0025 .
C7 H8 3.2212 .
C7 H8 3.0162 65502
C7 H18 3.4085 64501
C8 O1 3.304(6) 64502
C8 O6 3.358(6) 64501
C8 N2 3.255(6) 54501
C8 C5 3.435(7) 54501
C8 C10 2.384(7) .
C8 C10 3.592(7) 64502
C8 H5 3.2624 54501
C8 H6 1.9973 .
C8 H8 2.0395 .
C8 H8 2.7858 65502
C8 H9 3.2199 .
C8 H18 3.2313 64501
C9 Cu1 3.326(5) 54501
C9 O1 3.466(6) 54501
C9 N2 3.600(6) 54501
C9 H6 3.2229 .
C9 H7 2.0382 .
C9 H7 3.3408 65502
C9 H8 2.9121 65502
C9 H9 1.9926 .
C10 Cu1 3.482(4) 54501
C10 O3 3.442(6) 54501
C10 C8 3.592(7) 65502
C10 H7 3.2295 .
C10 H7 2.9953 65502
C10 H8 2.0158 .
C10 H8 3.1998 65502
C10 H20 3.0361 .
C11 O4 3.582(6) 55502
C11 O6 3.427(6) 54502
C11 C13 2.474(8) .
C11 H8 3.5504 56501
C11 H9 3.5549 .
C11 H9 3.2250 56501
C11 H10 2.0518 .
C11 H11 2.7118 .
C11 H11 3.2699 54502
C11 H16 3.3067 .
C11 H16 2.8152 55502
C11 H18 2.7068 54502
C11 H21 3.2234 .
C12 O4 3.587(5) 56501
C12 O8 3.372(5) 56501
C12 C14 2.574(7) .
C12 H9 3.1528 56501
C12 H11 2.0697 .
C12 H11 3.4342 55502
C12 H12 2.7660 .
C12 H16 3.0883 .
C12 H16 3.5328 56501
C12 H16 3.1686 55502
C12 H17 2.5272 .
C12 H20 2.6375 56501
C12 H21 2.9251 .
C12 H21 3.2980 56501
C13 O2 3.515(6) 54502
C13 O2 3.361(6) 55502
C13 C15 2.553(8) .
C13 H10 2.0659 .
C13 H10 3.4060 54502
C13 H11 3.5462 54502
C13 H12 2.0664 .
C13 H13 2.6406 .
C13 H16 1.8817 .
C13 H16 3.2443 55502
C13 H17 2.3935 .
C13 H18 2.9819 .
C13 H21 2.7098 .
C14 O2 3.193(6) 55502
C14 C16 2.509(8) .
C14 H10 2.8550 .
C14 H11 2.0637 .
C14 H13 2.0394 .
C14 H14 2.6128 .
C14 H15 2.7862 .
C14 H16 2.7011 .
C14 H16 3.4684 56501
C14 H17 1.8767 .
C14 H18 2.4167 .
C14 H21 3.2232 .
C14 H24 2.6171 .
C15 O2 3.440(6) 54502
C15 O2 3.591(6) 55502
C15 H5 3.5180 45501
C15 H11 2.7376 .
C15 H12 2.0663 .
C15 H14 2.0076 .
C15 H15 2.0077 .
C15 H16 2.7835 .
C15 H17 3.0711 .
C15 H18 1.8767 .
C15 H19 2.7876 .
C15 H24 3.3173 .
C16 O11 3.358(7) 54602
C16 H4 3.1371 45501
C16 H5 3.0101 45501
C16 H12 2.7959 .
C16 H13 1.9801 .
C16 H17 3.5728 .
C16 H18 2.7909 .
C16 H19 1.8856 .
C16 H24 2.9770 .
C16 H26 3.5348 54602
C16 H26 3.3415 55602
C16 H27 3.3786 54602
H1 O8 2.8130 56501
H1 O9 3.2580 56501
H2 O9 2.5615 56501
H2 C3 3.0213 65602
H2 C4 2.9542 65602
H3 O9 3.3874 65602
H3 C1 3.1804 65602
H3 C2 2.8651 65602
H3 C3 2.9826 65602
H3 C4 3.3727 65602
H4 O7 2.5316 65501
H4 O9 3.1807 65602
H4 O11 3.5765 65602
H4 C7 3.5535 56501
H4 C16 3.1371 65501
H5 O6 3.1697 65501
H5 O7 1.9339 65501
H5 C8 3.2624 56501
H5 C15 3.5180 65501
H5 C16 3.0101 65501
H6 O2 3.4404 64502
H6 O6 3.2697 64501
H6 O6 3.4545 65501
H6 O7 2.8021 65501
H7 O1 2.8090 64502
H7 O6 2.5763 64501
H7 N2 3.1508 54501
H7 N3 3.5474 64502
H7 C6 3.4933 54501
H7 C9 3.3408 64502
H7 C10 2.9953 64502
H8 Cu1 3.0842 54501
H8 O1 2.8222 54501
H8 N3 3.2695 54501
H8 N3 3.4306 64502
H8 C6 3.5519 54501
H8 C6 3.3383 64502
H8 C7 3.0162 64502
H8 C8 2.7858 64502
H8 C9 2.9121 64502
H8 C10 3.1998 64502
H8 C11 3.5504 54501
H9 Cu1 3.3697 54501
H9 O1 3.2766 54501
H9 O3 2.9659 54501
H9 O6 3.3629 54502
H9 C11 3.2250 54501
H9 C12 3.1528 54501
H10 O2 3.3802 55502
H10 O4 2.7179 56501
H10 O4 3.3725 55502
H10 O8 2.9708 56501
H10 C13 3.4060 55502
H11 O2 3.3302 54502
H11 O2 2.7960 55502
H11 O4 2.7726 55502
H11 C11 3.2699 55502
H11 C12 3.4342 54502
H11 C13 3.5462 55502
H12 O2 2.5314 55502
H12 O4 3.0036 56501
H12 O8 3.5969 56501
H13 O2 2.7036 54502
H14 O10 3.3050 54602
H14 O11 2.9618 54602
H14 O11 3.5284 55602
H15 O11 2.8813 55602
H15 C4 3.5997 45501
H16 O2 1.8765 54502
H16 C11 2.8152 54502
H16 C12 3.5328 54501
H16 C12 3.1686 54502
H16 C13 3.2443 54502
H16 C14 3.4684 54501
H17 O8 3.3565 56501
H18 O1 2.6885 55502
H18 O2 2.1117 55502
H18 C7 3.4085 46501
H18 C8 3.2313 46501
H18 C11 2.7068 55502
H19 O11 1.9401 54602
H19 N2 3.2205 45501
H20 Cu1 3.3502 54501
H20 O3 1.8534 54501
H20 O5 3.3113 54501
H20 N1 3.3443 54501
H20 C1 2.7946 54501
H20 C2 3.5564 54501
H20 C12 2.6375 54501
H21 O3 3.0298 54501
H21 C12 3.2980 54501
H22 O10 3.0310 54501
H23 O10 2.8483 54501
H23 C1 3.2546 54501
H23 C2 3.1610 54501
H24 O8 3.5438 56501
H24 O9 3.2014 56501
H24 O11 3.3927 55602
H25 O8 3.3268 56501
H25 O9 1.8241 56501
H25 O11 3.5273 56501
H25 O11 3.3591 55602
H26 O7 3.1821 55602
H26 O10 1.8613 54602
H26 C16 3.3415 54602
H26 C16 3.5348 55602
H27 O7 3.0297 55602
H27 O9 3.3957 56501
H27 O10 2.9174 54602
H27 C16 3.3786 55602

loop_
_geom_hbond_atom_site_label_D
_geom_hbond_atom_site_label_H
_geom_hbond_atom_site_label_A
_geom_hbond_site_symmetry_A
_geom_hbond_distance_DH
_geom_hbond_distance_HA
_geom_hbond_distance_DA
_geom_hbond_angle_DHA
O4 H16 O2 2_545 0.82 1.88 2.693(6) 173
O5 H17 O3 . 0.82 1.87 2.606(5) 148
O6 H18 O2 2 0.82 2.11 2.908(5) 164
O7 H19 O11 2_546 0.82 1.94 2.716(6) 158
O8 H20 O3 1_545 0.89 1.85 2.723(5) 166
O8 H21 O4 . 0.92 1.83 2.740(6) 168
O9 H22 O11 . 0.90 1.81 2.713(6) 180
O9 H23 O8 . 0.96 1.93 2.890(6) 180
O10 H24 O5 . 1.00 1.73 2.722(6) 173
O10 H25 O9 1_565 0.91 1.82 2.737(6) 180
O11 H26 O10 2_546 0.95 1.86 2.807(6) 179
O11 H27 O10 . 0.93 1.80 2.729(7) 178
N2 H5 O7 1_655 0.86 1.93 2.747(6) 157

loop_
_geom_torsion_atom_site_label_1
_geom_torsion_atom_site_label_2
_geom_torsion_atom_site_label_3
_geom_torsion_atom_site_label_4
_geom_torsion
_geom_torsion_publ_flag
O3 Cu1 O1 C11 -6.3(3) ?
O1 Cu1 O3 C12 10.7(3) ?
O1 Cu1 O8 H20 63.8 ?
O1 Cu1 N1 C1 98.9(4) ?
O1 Cu1 N3 C6 136.6(4) ?
Cu1 O1 C11 O2 -178.6(4) ?
Cu1 O3 C12 C11 -12.8(4) ?
H16 O4 C13 C12 -155.4 ?
H17 O5 C14 C13 28.9 ?
H18 O6 C15 C14 -32.3 ?
H19 O7 C16 C15 97.5 ?
Cu1 N1 C1 C2 -164.0(4) ?
Cu1 N1 C5 N2 -16.3(6) ?
Cu1 N1 C5 C4 162.8(4) ?
C6 N2 C5 N1 -8.7(8) ?
C6 N2 C5 C4 172.1(4) ?
C5 N2 C6 N3 14.4(8) ?
Cu1 N3 C6 N2 6.6(7) ?
Cu1 N3 C10 C9 176.3(4) ?
N1 C1 C2 C3 -1.5(7) ?
C1 C2 C3 C4 -0.9(7) ?
C2 C3 C4 C5 0.3(6) ?
C3 C4 C5 N1 2.8(7) ?
C3 C4 C5 N2 -178.0(4) ?
N2 C6 C7 C8 178.2(5) ?
C6 C7 C8 C9 -0.9(7) ?
C7 C8 C9 C10 2.4(7) ?
C8 C9 C10 N3 -2.3(7) ?
O1 C11 C12 O3 8.2(6) yes
O2 C11 C12 O3 -172.7(4) ?
O3 C12 C13 O4 -75.2(5) ?
C11 C12 C13 O4 48.2(5) ?
O4 C13 C14 O5 61.5(5) ?
C12 C13 C14 O5 -58.9(5) ?
O5 C14 C15 O6 173.2(4) ?
C13 C14 C15 O6 -65.2(5) ?
O6 C15 C16 O7 65.6(5) ?
C14 C15 C16 O7 -167.7(4) ?
